data_7104061
loop_
_publ_author_name
'Coleman, Anthony W.'
'Silva, Eric Da'
'Nouar, Farid'
'Nierlich, Martine'
'Navaza, Alda'

_publ_section_title
;
 The structure of a self-assembled calixarene aqua-channel system
;
_journal_coden_ASTM CHCOFS
_journal_issue 7
_journal_name_full
;
 Chemical Communications (Cambridge, United Kingdom)
;
_journal_page_first 826
_journal_page_last 827
_journal_paper_doi 10.1039/b301460f
_journal_year 2003
_chemical_formula_moiety 'C28 H24 O10 P2,C3 H12 N2, C2 H5, O3.33 H6.66'
_chemical_formula_sum 'C198 H290 N12 O86 P12'
_chemical_formula_weight 764.68
_space_group_IT_number 148
_symmetry_cell_setting R
_symmetry_space_group_name_Hall '-P 3*'
_symmetry_space_group_name_H-M 'R -3 :R'
_atom_sites_solution_hydrogens geom
_atom_sites_solution_primary direct
_atom_sites_solution_secondary difmap
_audit_creation_method SHELXL-97
_cell_angle_alpha 106.039(17)
_cell_angle_beta 106.039(17)
_cell_angle_gamma 106.039(17)
_cell_formula_units_Z 6
_cell_length_a 19.175(2)
_cell_length_b 19.175(2)
_cell_length_c 19.175(2)
_cell_measurement_temperature 123(2)
_cell_volume 6019.1(12)
_computing_structure_refinement 'SHELXL-97 (Sheldrick, 1997)'
_diffrn_ambient_temperature 123(2)
_diffrn_measured_fraction_theta_full 0.974
_diffrn_measured_fraction_theta_max 0.974
_diffrn_radiation_monochromator graphite
_diffrn_radiation_source 'fine-focus sealed tube'
_diffrn_radiation_type MoK\a
_diffrn_radiation_wavelength 0.71073
_diffrn_reflns_av_R_equivalents 0.1330
_diffrn_reflns_av_sigmaI/netI 0.1392
_diffrn_reflns_limit_h_max 22
_diffrn_reflns_limit_h_min 0
_diffrn_reflns_limit_k_max 21
_diffrn_reflns_limit_k_min -22
_diffrn_reflns_limit_l_max 21
_diffrn_reflns_limit_l_min -22
_diffrn_reflns_number 18887
_diffrn_reflns_theta_full 24.69
_diffrn_reflns_theta_max 24.69
_diffrn_reflns_theta_min 2.66
_exptl_absorpt_coefficient_mu 0.173
_exptl_absorpt_correction_type none
_exptl_crystal_colour colorless
_exptl_crystal_density_diffrn 1.266
_exptl_crystal_density_method 'not measured'
_exptl_crystal_description parallelepiped
_exptl_crystal_F_000 2432
_exptl_crystal_size_max 0.40
_exptl_crystal_size_mid 0.15
_exptl_crystal_size_min 0.10
_refine_diff_density_max 0.101
_refine_diff_density_min -0.056
_refine_diff_density_rms 0.011
_refine_ls_extinction_method none
_refine_ls_goodness_of_fit_ref 0.968
_refine_ls_hydrogen_treatment mixed
_refine_ls_matrix_type full
_refine_ls_number_parameters 504
_refine_ls_number_reflns 6671
_refine_ls_number_restraints 2
_refine_ls_restrained_S_all 0.968
_refine_ls_R_factor_all 0.1897
_refine_ls_R_factor_gt 0.0862
_refine_ls_shift/su_max 0.021
_refine_ls_shift/su_mean 0.007
_refine_ls_structure_factor_coef Fsqd
_refine_ls_weighting_details 'calc w=1/[\s^2^(Fo^2^)+(0.1437P)^2^+0.0000P] where P=(Fo^2^+2Fc^2^)/3'
_refine_ls_weighting_scheme calc
_refine_ls_wR_factor_gt 0.2072
_refine_ls_wR_factor_ref 0.2654
_reflns_number_gt 3073
_reflns_number_total 6671
_reflns_threshold_expression >2sigma(I)
_cod_data_source_file b301460f.txt
_cod_data_source_block fin_1
_cod_original_sg_symbol_H-M R-3
_cod_original_formula_sum 'C198 H290.N12 O86 P12'
_cod_database_code 7104061

loop_
_symmetry_equiv_pos_as_xyz
'x, y, z'
'z, x, y'
'y, z, x'
'-x, -y, -z'
'-z, -x, -y'
'-y, -z, -x'

loop_
_atom_site_label
_atom_site_type_symbol
_atom_site_fract_x
_atom_site_fract_y
_atom_site_fract_z
_atom_site_U_iso_or_equiv
_atom_site_adp_type
_atom_site_occupancy
_atom_site_symmetry_multiplicity
_atom_site_calc_flag
_atom_site_refinement_flags
_atom_site_disorder_assembly
_atom_site_disorder_group
O1 O 0.1731(2) 0.9698(2) 0.4051(2) 0.070(2) Uani 1 1 d . . .
O2 O 0.3356(2) 0.9188(2) 0.2707(2) 0.066(2) Uani 1 1 d . . .
O3 O 0.30402(15) 1.03730(15) 0.36791(15) 0.067(2) Uani 1 1 d . . .
H3 H 0.2645 1.0321 0.3781 0.101 Uiso 1 1 calc R . .
O4 O 0.25226(15) 0.86909(15) 0.36258(15) 0.065(2) Uani 1 1 d R . .
H4 H 0.2883 0.8864 0.3492 0.098 Uiso 1 1 calc R . .
P1 P 0.08007(9) 0.95683(10) 0.37553(10) 0.0737(18) Uani 1 1 d . . .
O11 O 0.0370(3) 0.9019(3) 0.4076(3) 0.069(2) Uani 0.70 1 d P . .
O21 O 0.0774(3) 1.0372(4) 0.4111(5) 0.087(3) Uani 0.70 1 d PG . .
H21 H 0.0986 1.0790 0.4080 0.131 Uiso 0.70 1 d PG . .
O31 O 0.0525(4) 0.9245(5) 0.2900(3) 0.092(3) Uani 0.70 1 d P . .
O11' O 0.0755(9) 0.9990(10) 0.3180(9) 0.089(5) Uiso 0.30 1 d P . .
O21' O 0.0608(8) 0.9785(9) 0.4384(8) 0.078(4) Uiso 0.30 1 d P . .
O31' O 0.0501(10) 0.8680(10) 0.3196(10) 0.097(5) Uiso 0.30 1 d P . .
P2 P 0.31919(10) 0.89120(10) 0.17820(9) 0.0748(18) Uani 1 1 d . . .
O12 O 0.2328(3) 0.8732(4) 0.1417(3) 0.094(3) Uani 0.80 1 d P . .
O22 O 0.3366(3) 0.8157(3) 0.1556(3) 0.069(2) Uani 0.80 1 d PG . .
H22 H 0.3011 0.7721 0.1343 0.104 Uiso 0.80 1 d PG . .
O32 O 0.3748(4) 0.9530(3) 0.1645(3) 0.087(2) Uani 0.80 1 d P . .
O12' O 0.2613(17) 0.8072(17) 0.1523(16) 0.111(8) Uiso 0.20 1 d P . .
O22' O 0.3945(16) 0.8949(16) 0.1707(15) 0.103(8) Uiso 0.20 1 d P . .
O32' O 0.2827(18) 0.9313(18) 0.1537(16) 0.106(8) Uiso 0.20 1 d P . .
C11 C 0.2217(3) 0.9981(3) 0.4842(3) 0.060(2) Uani 1 1 d . . .
C21 C 0.2276(3) 0.9449(3) 0.5196(3) 0.061(2) Uani 1 1 d . . .
C31 C 0.2788(3) 0.9758(4) 0.5984(4) 0.069(2) Uani 1 1 d . . .
H31 H 0.2840 0.9414 0.6237 0.104 Uiso 1 1 calc R . .
C41 C 0.3222(3) 1.0555(3) 0.6405(4) 0.067(2) Uani 1 1 d . . .
H41 H 0.3544 1.0746 0.6933 0.101 Uiso 1 1 calc R . .
C51 C 0.3160(3) 1.1054(3) 0.6017(4) 0.069(2) Uani 1 1 d . . .
H51 H 0.3456 1.1589 0.6289 0.103 Uiso 1 1 calc R . .
C61 C 0.2671(3) 1.0789(3) 0.5235(3) 0.061(2) Uani 1 1 d . . .
C71 C 0.2670(3) 1.1348(4) 0.4813(4) 0.074(2) Uani 1 1 d . . .
H71A H 0.2596 1.1797 0.5119 0.111 Uiso 1 1 calc R . .
H71B H 0.2230 1.1086 0.4310 0.111 Uiso 1 1 calc R . .
C12 C 0.4087(3) 0.9378(3) 0.3296(3) 0.061(2) Uani 1 1 d . . .
C22 C 0.4629(3) 1.0151(3) 0.3621(3) 0.060(2) Uani 1 1 d . . .
C32 C 0.5348(3) 1.0309(4) 0.4197(4) 0.068(2) Uani 1 1 d . . .
H32 H 0.5732 1.0813 0.4419 0.102 Uiso 1 1 calc R . .
C42 C 0.5501(3) 0.9750(4) 0.4441(3) 0.065(2) Uani 1 1 d . . .
H42 H 0.5991 0.9873 0.4815 0.098 Uiso 1 1 calc R . .
C52 C 0.4942(3) 0.9003(3) 0.4144(3) 0.066(2) Uani 1 1 d . . .
H52 H 0.5053 0.8629 0.4328 0.099 Uiso 1 1 calc R . .
C62 C 0.4213(3) 0.8801(3) 0.3570(3) 0.059(2) Uani 1 1 d . . .
C72 C 0.3575(4) 0.7991(3) 0.3280(4) 0.071(2) Uani 1 1 d . . .
H72A H 0.3166 0.7910 0.2800 0.106 Uiso 1 1 calc R . .
H72B H 0.3798 0.7599 0.3152 0.106 Uiso 1 1 calc R . .
C13 C 0.3584(3) 1.1121(3) 0.4117(3) 0.061(2) Uani 1 1 d . . .
C23 C 0.3423(3) 1.1635(3) 0.4675(3) 0.061(2) Uani 1 1 d . . .
C33 C 0.3975(3) 1.2404(3) 0.5082(4) 0.068(2) Uani 1 1 d . . .
H33 H 0.3879 1.2758 0.5449 0.102 Uiso 1 1 calc R . .
C43 C 0.4659(3) 1.2651(3) 0.4955(3) 0.067(2) Uani 1 1 d . . .
H43 H 0.5017 1.3167 0.5232 0.100 Uiso 1 1 calc R . .
C53 C 0.4809(4) 1.2135(4) 0.4420(3) 0.071(2) Uani 1 1 d . . .
H53 H 0.5274 1.2308 0.4342 0.107 Uiso 1 1 calc R . .
C63 C 0.4282(3) 1.1354(3) 0.3987(3) 0.061(2) Uani 1 1 d . . .
C73 C 0.4458(4) 1.0796(3) 0.3395(4) 0.071(2) Uani 1 1 d . . .
H73A H 0.4012 1.0559 0.2898 0.106 Uiso 1 1 calc R . .
H73B H 0.4906 1.1097 0.3315 0.106 Uiso 1 1 calc R . .
C14 C 0.2702(3) 0.8243(3) 0.4032(3) 0.056(2) Uani 1 1 d . . .
C24 C 0.3207(3) 0.7861(3) 0.3864(3) 0.064(2) Uani 1 1 d . . .
C34 C 0.3361(3) 0.7381(3) 0.4256(4) 0.066(2) Uani 1 1 d . . .
H34 H 0.3681 0.7114 0.4147 0.098 Uiso 1 1 calc R . .
C44 C 0.3041(3) 0.7290(3) 0.4815(4) 0.070(2) Uani 1 1 d . . .
H44 H 0.3159 0.6974 0.5084 0.105 Uiso 1 1 calc R . .
C54 C 0.2550(3) 0.7670(3) 0.4968(3) 0.063(2) Uani 1 1 d . . .
H54 H 0.2329 0.7597 0.5329 0.094 Uiso 1 1 calc R . .
C64 C 0.2387(3) 0.8155(3) 0.4591(3) 0.059(2) Uani 1 1 d . . .
C74 C 0.1842(3) 0.8560(3) 0.4759(4) 0.070(2) Uani 1 1 d . . .
H74A H 0.1593 0.8347 0.5073 0.106 Uiso 1 1 calc R . .
H74B H 0.1432 0.8453 0.4268 0.106 Uiso 1 1 calc R . .
OS O 0.6773(3) 0.0868(3) 0.2290(3) 0.106(2) Uani 1 1 d . . .
HS H 0.6572 0.0526 0.1847 0.158 Uiso 1 1 calc R . .
C1S C 0.6161(5) 0.1000(6) 0.2550(5) 0.116(3) Uani 1 1 d . . .
H1SA H 0.5723 0.0503 0.2354 0.174 Uiso 1 1 calc R . .
H1SB H 0.6361 0.1199 0.3119 0.174 Uiso 1 1 calc R . .
C2S C 0.5880(5) 0.1551(5) 0.2287(5) 0.111(3) Uani 1 1 d . . .
H1SA' H 0.6316 0.2030 0.2441 0.167 Uiso 1 1 calc R . .
H1SB' H 0.5520 0.1659 0.2522 0.167 Uiso 1 1 calc R . .
H1SC H 0.5617 0.1327 0.1726 0.167 Uiso 1 1 calc R . .
N1 N 0.4358(3) 0.9474(3) 0.0511(3) 0.079(2) Uani 1 1 d . . .
HN1A H 0.4228 0.9388 0.0900 0.119 Uiso 1 1 calc R . .
HN1B H 0.4320 0.9920 0.0489 0.119 Uiso 1 1 calc R . .
HN1C H 0.4849 0.9508 0.0597 0.119 Uiso 1 1 calc R . .
C1 C 0.3831(4) 0.8829(4) -0.0227(4) 0.080(2) Uani 1 1 d . . .
HC1A H 0.3922 0.8357 -0.0222 0.120 Uiso 1 1 calc R . .
HC1B H 0.3953 0.8945 -0.0651 0.120 Uiso 1 1 calc R . .
C2 C 0.2994(5) 0.8675(4) -0.0389(4) 0.095(3) Uiso 1 1 d D . .
HC2A H 0.2853 0.8538 0.0014 0.143 Uiso 1 1 d . . .
HC2B H 0.2902 0.9156 -0.0383 0.143 Uiso 1 1 d . . .
C3 C 0.2499(7) 0.8053(7) -0.1138(7) 0.087(4) Uiso 0.60 1 d P . .
HC3A H 0.2631 0.7591 -0.1173 0.131 Uiso 0.60 1 d P . .
HC3B H 0.2624 0.8211 -0.1560 0.131 Uiso 0.60 1 d P . .
N2 N 0.1637(6) 0.7835(6) -0.1331(6) 0.088(3) Uiso 0.60 1 d P . .
HN2A H 0.1638 0.7984 -0.1731 0.132 Uiso 0.60 1 calc PR . .
HN2B H 0.1261 0.7362 -0.1506 0.132 Uiso 0.60 1 calc PR . .
HN2C H 0.2101 0.7816 -0.1105 0.132 Uiso 0.60 1 calc PR . .
C3' C 0.2317(12) 0.7954(14) -0.076(2) 0.190(14) Uiso 0.40 1 d PD . .
HC3C H 0.2313 0.7606 -0.0562 0.285 Uiso 0.40 1 d P . .
HC3D H 0.2415 0.7679 -0.1327 0.285 Uiso 0.40 1 d P . .
N2' N 0.1568(10) 0.8103(11) -0.1057(11) 0.104(6) Uiso 0.40 1 d PD . .
HN2D H 0.1873 0.8589 -0.0965 0.157 Uiso 0.40 1 calc PR . .
HN2E H 0.1675 0.8020 -0.0612 0.157 Uiso 0.40 1 calc PR . .
HN2F H 0.1066 0.8043 -0.1244 0.157 Uiso 0.40 1 calc PR . .
W1 O 0.3658(5) 0.0883(5) 0.1519(5) 0.126(3) Uiso 0.80 1 d P . .
W1' O 0.3037(17) 0.0603(15) 0.1233(15) 0.100(7) Uiso 0.20 1 d P . .
W2 O 0.1644(10) 1.0224(9) 0.2491(10) 0.167(6) Uiso 0.50 1 d P . .
W2' O 0.2059(18) 1.0315(18) 0.2057(18) 0.157(10) Uiso 0.25 1 d P . .
W3 O 0.281(2) 1.281(2) 0.281(2) 0.24(2) Uiso 0.50 3 d SP . .
W3' O 0.322(6) 1.322(6) 0.322(6) 0.25(4) Uiso 0.25 3 d SP . .
W3'' O 0.376(5) 1.376(5) 0.376(5) 0.29(5) Uiso 0.25 3 d SP . .
W4 O 0.1545(17) 0.922(2) 0.0187(17) 0.148(10) Uiso 0.25 1 d P . .
W4' O 0.1050(15) 0.8367(14) 0.0535(14) 0.123(8) Uiso 0.25 1 d P . .
W5 O -0.0047(12) 0.8654(12) 0.1396(14) 0.100(6) Uiso 0.25 1 d P . .
W5' O -0.0297(15) 0.9695(17) 0.1768(15) 0.135(8) Uiso 0.25 1 d P . .
W6 O 0.400(2) 0.226(2) 0.279(2) 0.185(12) Uiso 0.25 1 d P . .

loop_
_atom_site_aniso_label
_atom_site_aniso_U_11
_atom_site_aniso_U_22
_atom_site_aniso_U_33
_atom_site_aniso_U_23
_atom_site_aniso_U_13
_atom_site_aniso_U_12
O1 0.065(3) 0.082(3) 0.060(3) 0.021(2) 0.029(2) 0.027(2)
O2 0.063(3) 0.063(3) 0.070(3) 0.018(2) 0.032(2) 0.0247(19)
O3 0.059(3) 0.060(3) 0.078(3) 0.021(2) 0.032(2) 0.0158(19)
O4 0.069(3) 0.067(3) 0.075(3) 0.033(2) 0.040(2) 0.029(2)
P1 0.0574(19) 0.082(2) 0.068(2) 0.0237(11) 0.0176(10) 0.0180(10)
O11 0.049(3) 0.077(4) 0.065(4) 0.018(3) 0.018(3) 0.014(3)
O21 0.053(4) 0.073(4) 0.129(6) 0.034(4) 0.031(3) 0.022(3)
O31 0.073(4) 0.126(6) 0.051(4) 0.027(4) 0.012(3) 0.019(4)
P2 0.078(2) 0.078(2) 0.062(2) 0.0163(10) 0.0248(10) 0.0339(11)
O12 0.076(4) 0.107(5) 0.077(4) 0.015(3) 0.011(3) 0.044(4)
O22 0.060(3) 0.067(3) 0.064(3) 0.004(2) 0.020(2) 0.024(2)
O32 0.116(5) 0.078(4) 0.064(4) 0.024(3) 0.040(3) 0.027(3)
C11 0.053(3) 0.072(4) 0.062(4) 0.025(3) 0.026(3) 0.029(3)
C21 0.056(3) 0.062(4) 0.072(4) 0.024(3) 0.035(3) 0.024(3)
C31 0.069(4) 0.074(4) 0.079(4) 0.033(3) 0.037(3) 0.034(3)
C41 0.062(4) 0.069(4) 0.065(4) 0.020(3) 0.026(3) 0.021(3)
C51 0.059(4) 0.056(4) 0.079(4) 0.012(3) 0.030(3) 0.014(3)
C61 0.057(4) 0.055(4) 0.075(4) 0.024(3) 0.028(3) 0.022(3)
C71 0.065(4) 0.067(4) 0.095(5) 0.032(3) 0.034(3) 0.028(3)
C12 0.054(4) 0.070(4) 0.061(4) 0.021(3) 0.030(3) 0.020(3)
C22 0.068(4) 0.052(3) 0.069(4) 0.021(3) 0.041(3) 0.024(3)
C32 0.057(4) 0.068(4) 0.076(4) 0.023(3) 0.033(3) 0.016(3)
C42 0.057(4) 0.073(4) 0.072(4) 0.025(3) 0.034(3) 0.025(3)
C52 0.072(4) 0.072(4) 0.074(4) 0.034(3) 0.042(3) 0.035(3)
C62 0.062(4) 0.054(3) 0.065(4) 0.021(3) 0.034(3) 0.022(3)
C72 0.075(4) 0.063(4) 0.081(4) 0.023(3) 0.047(3) 0.024(3)
C13 0.061(4) 0.056(4) 0.064(4) 0.025(3) 0.022(3) 0.020(3)
C23 0.063(4) 0.054(4) 0.071(4) 0.028(3) 0.024(3) 0.026(3)
C33 0.069(4) 0.058(4) 0.075(4) 0.021(3) 0.023(3) 0.031(3)
C43 0.063(4) 0.057(4) 0.071(4) 0.018(3) 0.026(3) 0.018(3)
C53 0.064(4) 0.074(4) 0.070(4) 0.034(3) 0.022(3) 0.017(3)
C63 0.070(4) 0.056(4) 0.064(4) 0.030(3) 0.029(3) 0.026(3)
C73 0.080(4) 0.067(4) 0.070(4) 0.030(3) 0.039(3) 0.021(3)
C14 0.057(3) 0.052(3) 0.059(4) 0.023(3) 0.023(3) 0.017(3)
C24 0.057(4) 0.054(3) 0.076(4) 0.020(3) 0.028(3) 0.019(3)
C34 0.061(4) 0.060(4) 0.080(4) 0.028(3) 0.029(3) 0.028(3)
C44 0.063(4) 0.067(4) 0.075(4) 0.031(3) 0.022(3) 0.018(3)
C54 0.061(4) 0.058(4) 0.060(4) 0.022(3) 0.023(3) 0.011(3)
C64 0.055(3) 0.054(3) 0.059(4) 0.015(3) 0.026(3) 0.013(3)
C74 0.062(4) 0.062(4) 0.085(4) 0.024(3) 0.036(3) 0.017(3)
OS 0.074(3) 0.107(4) 0.093(4) 0.003(3) 0.020(3) 0.021(3)
C1S 0.094(6) 0.156(8) 0.123(7) 0.078(6) 0.043(5) 0.057(6)
C2S 0.103(6) 0.124(7) 0.123(7) 0.061(5) 0.054(5) 0.043(5)
N1 0.075(4) 0.077(4) 0.090(4) 0.031(3) 0.038(3) 0.030(3)
C1 0.088(5) 0.088(5) 0.086(5) 0.041(4) 0.039(4) 0.052(4)

loop_
_atom_type_symbol
_atom_type_description
_atom_type_scat_dispersion_real
_atom_type_scat_dispersion_imag
_atom_type_scat_source
C C 0.0033 0.0016 'International Tables Vol C Tables 4.2.6.8 and 6.1.1.4'
H H 0.0000 0.0000 'International Tables Vol C Tables 4.2.6.8 and 6.1.1.4'
N N 0.0061 0.0033 'International Tables Vol C Tables 4.2.6.8 and 6.1.1.4'
O O 0.0106 0.0060 'International Tables Vol C Tables 4.2.6.8 and 6.1.1.4'
P P 0.1023 0.0942 'International Tables Vol C Tables 4.2.6.8 and 6.1.1.4'

loop_
_geom_angle_atom_site_label_1
_geom_angle_atom_site_label_2
_geom_angle_atom_site_label_3
_geom_angle
_geom_angle_site_symmetry_1
_geom_angle_site_symmetry_3
_geom_angle_publ_flag
C11 O1 P1 122.8(3) . . ?
C12 O2 P2 123.9(3) . . ?
C13 O3 H3 109.5 . . ?
C14 O4 H4 109.5 . . ?
O21' P1 O31 146.4(7) . . ?
O21' P1 O21 56.3(7) . . ?
O31 P1 O21 115.0(5) . . ?
O21' P1 O11 53.8(7) . . ?
O31 P1 O11 113.0(4) . . ?
O21 P1 O11 108.1(4) . . ?
O21' P1 O11' 122.0(9) . . ?
O31 P1 O11' 50.2(6) . . ?
O21 P1 O11' 68.3(7) . . ?
O11 P1 O11' 148.3(6) . . ?
O21' P1 O31' 121.9(10) . . ?
O31 P1 O31' 52.6(7) . . ?
O21 P1 O31' 158.2(7) . . ?
O11 P1 O31' 68.5(7) . . ?
O11' P1 O31' 102.8(9) . . ?
O21' P1 O1 109.4(6) . . ?
O31 P1 O1 104.1(3) . . ?
O21 P1 O1 106.2(3) . . ?
O11 P1 O1 110.2(3) . . ?
O11' P1 O1 100.7(6) . . ?
O31' P1 O1 94.9(6) . . ?
O21' O11 P1 56.2(7) . . ?
O21' O11 O31' 113.1(10) . . ?
P1 O11 O31' 57.2(6) . . ?
O21' O21 P1 55.3(7) . . ?
O21' O21 O11' 109.4(9) . . ?
P1 O21 O11' 56.2(6) . . ?
O21' O21 H21 162.2 . . ?
P1 O21 H21 130.3 . . ?
O11' O21 H21 82.7 . . ?
O11' O31 O31' 136.1(11) . . ?
O11' O31 P1 68.0(8) . . ?
O31' O31 P1 68.2(8) . . ?
O31 O11' P1 61.8(8) . . ?
O31 O11' O21 113.7(12) . . ?
P1 O11' O21 55.5(6) . . ?
O31 O11' H21 140.1 . . ?
P1 O11' H21 79.5 . . ?
O21 O11' H21 26.7 . . ?
O11 O21' P1 70.0(8) . . ?
O11 O21' O21 134.8(13) . . ?
P1 O21' O21 68.4(8) . . ?
O31 O31' P1 59.2(7) . . ?
O31 O31' O11 106.3(11) . . ?
P1 O31' O11 54.3(6) . . ?
O32' P2 O22' 121.6(18) . . ?
O32' P2 O32 72.0(14) . . ?
O22' P2 O32 51.7(11) . . ?
O32' P2 O12 48.7(14) . . ?
O22' P2 O12 150.6(10) . . ?
O32 P2 O12 118.0(4) . . ?
O32' P2 O12' 109.4(18) . . ?
O22' P2 O12' 113.1(17) . . ?
O32 P2 O12' 151.6(11) . . ?
O12 P2 O12' 61.4(12) . . ?
O32' P2 O22 145.9(13) . . ?
O22' P2 O22 59.8(11) . . ?
O32 P2 O22 108.7(3) . . ?
O12 P2 O22 111.0(3) . . ?
O12' P2 O22 53.7(13) . . ?
O32' P2 O2 105.1(13) . . ?
O22' P2 O2 106.9(10) . . ?
O32 P2 O2 109.5(2) . . ?
O12 P2 O2 102.5(3) . . ?
O12' P2 O2 97.7(11) . . ?
O22 P2 O2 106.4(3) . . ?
O32' O12 P2 55.1(16) . . ?
O32' O12 O12' 114.3(19) . . ?
P2 O12 O12' 60.0(10) . . ?
O12' O22 O22' 119.8(18) . . ?
O12' O22 P2 62.5(13) . . ?
O22' O22 P2 57.7(12) . . ?
O12' O22 H22 59.8 . . ?
O22' O22 H22 163.4 . . ?
P2 O22 H22 121.2 . . ?
O22' O32 P2 63.3(13) . . ?
O22' O32 O32' 109.3(17) . . ?
P2 O32 O32' 47.6(11) . . ?
O22 O12' P2 63.8(12) . . ?
O22 O12' O12 118(2) . . ?
P2 O12' O12 58.5(11) . . ?
O22 O12' H22 36.0 . . ?
P2 O12' H22 99.2 . . ?
O12 O12' H22 143.0 . . ?
O32 O22' P2 65.0(14) . . ?
O32 O22' O22 124(2) . . ?
P2 O22' O22 62.5(11) . . ?
O12 O32' P2 76.2(19) . . ?
O12 O32' O32 133(2) . . ?
P2 O32' O32 60.4(13) . . ?
C21 C11 O1 118.7(5) . . ?
C21 C11 C61 122.3(5) . . ?
O1 C11 C61 118.8(5) . . ?
C11 C21 C31 116.7(5) . . ?
C11 C21 C74 123.2(5) . . ?
C31 C21 C74 120.0(6) . . ?
C41 C31 C21 122.9(6) . . ?
C41 C31 H31 118.6 . . ?
C21 C31 H31 118.6 . . ?
C51 C41 C31 117.9(6) . . ?
C51 C41 H41 121.0 . . ?
C31 C41 H41 121.0 . . ?
C41 C51 C61 122.4(5) . . ?
C41 C51 H51 118.8 . . ?
C61 C51 H51 118.8 . . ?
C51 C61 C11 117.7(5) . . ?
C51 C61 C71 120.7(5) . . ?
C11 C61 C71 121.5(5) . . ?
C61 C71 C23 113.1(5) . . ?
C61 C71 H71A 109.0 . . ?
C23 C71 H71A 109.0 . . ?
C61 C71 H71B 109.0 . . ?
C23 C71 H71B 109.0 . . ?
H71A C71 H71B 107.8 . . ?
C22 C12 C62 122.8(5) . . ?
C22 C12 O2 118.3(5) . . ?
C62 C12 O2 118.6(5) . . ?
C12 C22 C32 116.2(6) . . ?
C12 C22 C73 123.0(5) . . ?
C32 C22 C73 120.7(5) . . ?
C42 C32 C22 121.9(5) . . ?
C42 C32 H32 119.0 . . ?
C22 C32 H32 119.0 . . ?
C32 C42 C52 120.9(6) . . ?
C32 C42 H42 119.6 . . ?
C52 C42 H42 119.6 . . ?
C42 C52 C62 120.6(6) . . ?
C42 C52 H52 119.7 . . ?
C62 C52 H52 119.7 . . ?
C52 C62 C12 117.3(5) . . ?
C52 C62 C72 120.6(5) . . ?
C12 C62 C72 122.1(5) . . ?
C24 C72 C62 114.3(5) . . ?
C24 C72 H72A 108.7 . . ?
C62 C72 H72A 108.7 . . ?
C24 C72 H72B 108.7 . . ?
C62 C72 H72B 108.7 . . ?
H72A C72 H72B 107.6 . . ?
O3 C13 C63 118.8(5) . . ?
O3 C13 C23 119.2(5) . . ?
C63 C13 C23 122.0(5) . . ?
C33 C23 C13 117.4(5) . . ?
C33 C23 C71 122.5(5) . . ?
C13 C23 C71 120.1(5) . . ?
C43 C33 C23 121.6(6) . . ?
C43 C33 H33 119.2 . . ?
C23 C33 H33 119.2 . . ?
C53 C43 C33 119.9(5) . . ?
C53 C43 H43 120.1 . . ?
C33 C43 H43 120.1 . . ?
C43 C53 C63 121.8(6) . . ?
C43 C53 H53 119.1 . . ?
C63 C53 H53 119.1 . . ?
C13 C63 C53 117.2(5) . . ?
C13 C63 C73 121.8(5) . . ?
C53 C63 C73 120.9(6) . . ?
C22 C73 C63 114.8(5) . . ?
C22 C73 H73A 108.6 . . ?
C63 C73 H73A 108.6 . . ?
C22 C73 H73B 108.6 . . ?
C63 C73 H73B 108.6 . . ?
H73A C73 H73B 107.5 . . ?
O4 C14 C64 120.5(5) . . ?
O4 C14 C24 118.3(5) . . ?
C64 C14 C24 121.1(5) . . ?
C34 C24 C14 118.0(6) . . ?
C34 C24 C72 121.4(6) . . ?
C14 C24 C72 120.6(6) . . ?
C24 C34 C44 120.8(6) . . ?
C24 C34 H34 119.6 . . ?
C44 C34 H34 119.6 . . ?
C54 C44 C34 119.9(6) . . ?
C54 C44 H44 120.0 . . ?
C34 C44 H44 120.0 . . ?
C64 C54 C44 120.8(6) . . ?
C64 C54 H54 119.6 . . ?
C44 C54 H54 119.6 . . ?
C54 C64 C14 119.3(6) . . ?
C54 C64 C74 120.0(5) . . ?
C14 C64 C74 120.7(6) . . ?
C64 C74 C21 112.1(4) . . ?
C64 C74 H74A 109.2 . . ?
C21 C74 H74A 109.2 . . ?
C64 C74 H74B 109.2 . . ?
C21 C74 H74B 109.2 . . ?
H74A C74 H74B 107.9 . . ?
C1S OS HS 109.5 . . ?
C2S C1S OS 113.2(8) . . ?
C2S C1S H1SA 108.9 . . ?
OS C1S H1SA 108.9 . . ?
C2S C1S H1SB 108.9 . . ?
OS C1S H1SB 108.9 . . ?
H1SA C1S H1SB 107.8 . . ?
C1S C2S H1SA 109.5 . . ?
C1S C2S H1SB 109.5 . . ?
H1SA C2S H1SB 109.5 . . ?
C1S C2S H1SC 109.5 . . ?
H1SA C2S H1SC 109.5 . . ?
H1SB C2S H1SC 109.5 . . ?
C1 N1 HN1A 109.5 . . ?
C1 N1 HN1B 109.5 . . ?
HN1A N1 HN1B 109.5 . . ?
C1 N1 HN1C 109.5 . . ?
HN1A N1 HN1C 109.5 . . ?
HN1B N1 HN1C 109.5 . . ?
N1 C1 C2 113.7(6) . . ?
N1 C1 HC1A 108.8 . . ?
C2 C1 HC1A 108.8 . . ?
N1 C1 HC1B 108.8 . . ?
C2 C1 HC1B 108.8 . . ?
HC1A C1 HC1B 107.7 . . ?
C3' C2 C3 37.9(16) . . ?
C3' C2 C1 131.1(13) . . ?
C3 C2 C1 111.5(8) . . ?
C3' C2 HC2A 71.7 . . ?
C3 C2 HC2A 109.2 . . ?
C1 C2 HC2A 110.3 . . ?
C3' C2 HC2B 116.9 . . ?
C3 C2 HC2B 109.1 . . ?
C1 C2 HC2B 109.0 . . ?
HC2A C2 HC2B 107.7 . . ?
C3' C3 C2 71.0(15) . . ?
C3' C3 N2 63.5(18) . . ?
C2 C3 N2 114.8(11) . . ?
C3' C3 N2' 54.9(17) . . ?
C2 C3 N2' 94.6(10) . . ?
N2 C3 N2' 20.5(6) . . ?
C3' C3 HC3A 85.2 . . ?
C2 C3 HC3A 109.8 . . ?
N2 C3 HC3A 110.0 . . ?
N2' C3 HC3A 123.2 . . ?
C3' C3 HC3B 169.3 . . ?
C2 C3 HC3B 109.0 . . ?
N2 C3 HC3B 108.1 . . ?
N2' C3 HC3B 114.8 . . ?
HC3A C3 HC3B 104.5 . . ?
C3' C3 HC3D 92.4 . . ?
C2 C3 HC3D 140.2 . . ?
N2 C3 HC3D 86.7 . . ?
N2' C3 HC3D 105.1 . . ?
HC3A C3 HC3D 30.9 . . ?
HC3B C3 HC3D 93.8 . . ?
N2' N2 C3' 90(2) . . ?
N2' N2 C3 111(2) . . ?
C3' N2 C3 37.6(16) . . ?
N2' N2 HN2A 109.5 . . ?
C3' N2 HN2A 121.8 . . ?
C3 N2 HN2A 84.9 . . ?
N2' N2 HN2B 109.4 . . ?
C3' N2 HN2B 114.7 . . ?
C3 N2 HN2B 129.1 . . ?
HN2A N2 HN2B 109.5 . . ?
N2' N2 HN2C 109.5 . . ?
C3' N2 HN2C 20.1 . . ?
C3 N2 HN2C 26.4 . . ?
HN2A N2 HN2C 109.5 . . ?
HN2B N2 HN2C 109.5 . . ?
C3 C3' N2 79(3) . . ?
C3 C3' C2 71.1(17) . . ?
N2 C3' C2 124(2) . . ?
C3 C3' N2' 95(3) . . ?
N2 C3' N2' 27.1(8) . . ?
C2 C3' N2' 110.8(18) . . ?
C3 C3' HC2A 109.7 . . ?
N2 C3' HC2A 138.0 . . ?
C2 C3' HC2A 38.9 . . ?
N2' C3' HC2A 111.9 . . ?
C3 C3' HC3A 48.9 . . ?
N2 C3' HC3A 100.9 . . ?
C2 C3' HC3A 93.7 . . ?
N2' C3' HC3A 127.4 . . ?
HC2A C3' HC3A 115.9 . . ?
C3 C3' HC3C 132.2 . . ?
N2 C3' HC3C 117.5 . . ?
C2 C3' HC3C 117.9 . . ?
N2' C3' HC3C 119.7 . . ?
HC2A C3' HC3C 87.8 . . ?
HC3A C3' HC3C 83.3 . . ?
C3 C3' HC3D 34.4 . . ?
N2 C3' HC3D 78.1 . . ?
C2 C3' HC3D 99.2 . . ?
N2' C3' HC3D 103.7 . . ?
HC2A C3' HC3D 132.2 . . ?
HC3A C3' HC3D 24.4 . . ?
HC3C C3' HC3D 101.5 . . ?
N2 N2' C3' 63(2) . . ?
N2 N2' C3 48.8(17) . . ?
C3' N2' C3 29.9(15) . . ?
N2 N2' HN2D 109.4 . . ?
C3' N2' HN2D 87.7 . . ?
C3 N2' HN2D 73.6 . . ?
N2 N2' HN2E 109.4 . . ?
C3' N2' HN2E 62.3 . . ?
C3 N2' HN2E 92.1 . . ?
HN2D N2' HN2E 109.5 . . ?
N2 N2' HN2F 109.5 . . ?
C3' N2' HN2F 162.9 . . ?
C3 N2' HN2F 154.8 . . ?
HN2D N2' HN2F 109.5 . . ?
HN2E N2' HN2F 109.5 . . ?
W3 W3' W3'' 180(5) . . ?
W5 W4 W5' 130(3) 6_665 2_564 ?
W5' W4' W5 110(2) 6_665 6_665 ?
W4 W5 W4' 115(3) 5_566 5_566 ?
W4' W5' W4 129(3) 5_566 3_465 ?

loop_
_geom_bond_atom_site_label_1
_geom_bond_atom_site_label_2
_geom_bond_distance
_geom_bond_site_symmetry_2
_geom_bond_publ_flag
O1 C11 1.396(6) . ?
O1 P1 1.639(4) . ?
O2 C12 1.410(7) . ?
O2 P2 1.615(4) . ?
O3 C13 1.368(6) . ?
O3 H3 0.8200 . ?
O4 C14 1.359(6) . ?
O4 H4 0.8200 . ?
P1 O21' 1.348(15) . ?
P1 O31 1.460(6) . ?
P1 O21 1.525(7) . ?
P1 O11 1.525(6) . ?
P1 O11' 1.537(17) . ?
P1 O31' 1.578(17) . ?
O11 O21' 1.309(15) . ?
O11 O31' 1.746(19) . ?
O21 O21' 1.364(16) . ?
O21 O11' 1.719(18) . ?
O21 H21 0.8200 . ?
O31 O11' 1.274(17) . ?
O31 O31' 1.351(19) . ?
O11' H21 1.8078 . ?
P2 O32' 1.27(3) . ?
P2 O22' 1.48(3) . ?
P2 O32 1.496(6) . ?
P2 O12 1.505(6) . ?
P2 O12' 1.53(3) . ?
P2 O22 1.547(5) . ?
O12 O32' 1.16(3) . ?
O12 O12' 1.55(3) . ?
O22 O12' 1.39(3) . ?
O22 O22' 1.51(3) . ?
O22 H22 0.8200 . ?
O32 O22' 1.30(3) . ?
O32 O32' 1.64(3) . ?
O12' H22 1.2067 . ?
C11 C21 1.386(8) . ?
C11 C61 1.405(8) . ?
C21 C31 1.401(8) . ?
C21 C74 1.530(8) . ?
C31 C41 1.386(8) . ?
C31 H31 0.9300 . ?
C41 C51 1.375(9) . ?
C41 H41 0.9300 . ?
C51 C61 1.388(8) . ?
C51 H51 0.9300 . ?
C61 C71 1.511(8) . ?
C71 C23 1.519(8) . ?
C71 H71A 0.9700 . ?
C71 H71B 0.9700 . ?
C12 C22 1.394(7) . ?
C12 C62 1.400(8) . ?
C22 C32 1.398(8) . ?
C22 C73 1.507(9) . ?
C32 C42 1.352(9) . ?
C32 H32 0.9300 . ?
C42 C52 1.374(8) . ?
C42 H42 0.9300 . ?
C52 C62 1.390(8) . ?
C52 H52 0.9300 . ?
C62 C72 1.521(7) . ?
C72 C24 1.520(8) . ?
C72 H72A 0.9700 . ?
C72 H72B 0.9700 . ?
C13 C63 1.403(8) . ?
C13 C23 1.408(8) . ?
C23 C33 1.396(8) . ?
C33 C43 1.378(8) . ?
C33 H33 0.9300 . ?
C43 C53 1.370(8) . ?
C43 H43 0.9300 . ?
C53 C63 1.403(8) . ?
C53 H53 0.9300 . ?
C63 C73 1.511(8) . ?
C73 H73A 0.9700 . ?
C73 H73B 0.9700 . ?
C14 C64 1.394(8) . ?
C14 C24 1.418(8) . ?
C24 C34 1.383(8) . ?
C34 C44 1.401(9) . ?
C34 H34 0.9300 . ?
C44 C54 1.385(8) . ?
C44 H44 0.9300 . ?
C54 C64 1.376(8) . ?
C54 H54 0.9300 . ?
C64 C74 1.515(8) . ?
C74 H74A 0.9700 . ?
C74 H74B 0.9700 . ?
OS C1S 1.453(10) . ?
OS HS 0.8200 . ?
C1S C2S 1.454(12) . ?
C1S H1SA 0.9700 . ?
C1S H1SB 0.9700 . ?
C2S H1SA 0.9600 . ?
C2S H1SB 0.9600 . ?
C2S H1SC 0.9600 . ?
N1 C1 1.451(8) . ?
N1 HN1A 0.8900 . ?
N1 HN1B 0.8900 . ?
N1 HN1C 0.8900 . ?
C1 C2 1.474(10) . ?
C1 HC1A 0.9700 . ?
C1 HC1B 0.9700 . ?
C2 C3' 1.434(18) . ?
C2 C3 1.435(14) . ?
C2 HC2A 0.9625 . ?
C2 HC2B 0.9830 . ?
C3 C3' 0.93(4) . ?
C3 N2 1.497(16) . ?
C3 N2' 1.86(2) . ?
C3 HC3A 0.9765 . ?
C3 HC3B 1.0028 . ?
C3 HC3D 0.6575 . ?
N2 N2' 0.696(18) . ?
N2 C3' 1.37(3) . ?
N2 HN2A 0.8900 . ?
N2 HN2B 0.8900 . ?
N2 HN2C 0.8900 . ?
C3' N2' 1.530(19) . ?
C3' HC2A 1.4542 . ?
C3' HC3A 1.2912 . ?
C3' HC3C 0.8507 . ?
C3' HC3D 1.1617 . ?
N2' HN2D 0.8900 . ?
N2' HN2E 0.8900 . ?
N2' HN2F 0.8900 . ?
W1 W1' 1.06(3) . ?
W2 W2' 1.31(3) . ?
W3 W3' 0.91(12) . ?
W3' W3'' 1.21(11) . ?
W4 W5 1.06(3) 6_665 ?
W4 W5' 1.55(4) 2_564 ?
W4' W5' 1.30(3) 6_665 ?
W4' W5 1.34(3) 6_665 ?
W5 W4 1.06(3) 5_566 ?
W5 W4' 1.34(3) 5_566 ?
W5' W4' 1.30(3) 5_566 ?
W5' W4 1.55(4) 3_465 ?

loop_
_geom_torsion_atom_site_label_1
_geom_torsion_atom_site_label_2
_geom_torsion_atom_site_label_3
_geom_torsion_atom_site_label_4
_geom_torsion
_geom_torsion_site_symmetry_1
_geom_torsion_site_symmetry_2
_geom_torsion_site_symmetry_3
_geom_torsion_site_symmetry_4
_geom_torsion_publ_flag
C11 O1 P1 O21' 0.8(9) . . . . ?
C11 O1 P1 O31 -178.1(5) . . . . ?
C11 O1 P1 O21 60.1(6) . . . . ?
C11 O1 P1 O11 -56.7(5) . . . . ?
C11 O1 P1 O11' 130.5(8) . . . . ?
C11 O1 P1 O31' -125.5(8) . . . . ?
O31 P1 O11 O21' -144.2(8) . . . . ?
O21 P1 O11 O21' -15.8(8) . . . . ?
O11' P1 O11 O21' -93.6(15) . . . . ?
O31' P1 O11 O21' -172.9(10) . . . . ?
O1 P1 O11 O21' 99.8(8) . . . . ?
O21' P1 O11 O31' 172.9(10) . . . . ?
O31 P1 O11 O31' 28.7(8) . . . . ?
O21 P1 O11 O31' 157.1(8) . . . . ?
O11' P1 O11 O31' 79.3(15) . . . . ?
O1 P1 O11 O31' -87.3(7) . . . . ?
O31 P1 O21 O21' 142.6(8) . . . . ?
O11 P1 O21 O21' 15.3(8) . . . . ?
O11' P1 O21 O21' 161.7(10) . . . . ?
O31' P1 O21 O21' 92(2) . . . . ?
O1 P1 O21 O21' -102.9(7) . . . . ?
O21' P1 O21 O11' -161.7(10) . . . . ?
O31 P1 O21 O11' -19.2(7) . . . . ?
O11 P1 O21 O11' -146.5(7) . . . . ?
O31' P1 O21 O11' -69(2) . . . . ?
O1 P1 O21 O11' 95.4(7) . . . . ?
O21' P1 O31 O11' 89.5(15) . . . . ?
O21 P1 O31 O11' 23.4(9) . . . . ?
O11 P1 O31 O11' 148.1(8) . . . . ?
O31' P1 O31 O11' -177.6(12) . . . . ?
O1 P1 O31 O11' -92.3(8) . . . . ?
O21' P1 O31 O31' -92.9(16) . . . . ?
O21 P1 O31 O31' -159.0(9) . . . . ?
O11 P1 O31 O31' -34.2(9) . . . . ?
O11' P1 O31 O31' 177.6(12) . . . . ?
O1 P1 O31 O31' 85.3(8) . . . . ?
O31' O31 O11' P1 -3.2(16) . . . . ?
O31' O31 O11' O21 -24(2) . . . . ?
P1 O31 O11' O21 -20.4(7) . . . . ?
O21' P1 O11' O31 -139.3(9) . . . . ?
O21 P1 O11' O31 -157.2(8) . . . . ?
O11 P1 O11' O31 -67.7(14) . . . . ?
O31' P1 O11' O31 1.9(10) . . . . ?
O1 P1 O11' O31 99.5(6) . . . . ?
O21' P1 O11' O21 17.9(9) . . . . ?
O31 P1 O11' O21 157.2(8) . . . . ?
O11 P1 O11' O21 89.5(12) . . . . ?
O31' P1 O11' O21 159.2(7) . . . . ?
O1 P1 O11' O21 -103.3(4) . . . . ?
O21' O21 O11' O31 6.0(15) . . . . ?
P1 O21 O11' O31 21.9(8) . . . . ?
O21' O21 O11' P1 -15.8(8) . . . . ?
O31' O11 O21' P1 -6.5(9) . . . . ?
P1 O11 O21' O21 24.0(12) . . . . ?
O31' O11 O21' O21 17.5(19) . . . . ?
O31 P1 O21' O11 76.9(14) . . . . ?
O21 P1 O21' O11 161.9(9) . . . . ?
O11' P1 O21' O11 141.9(8) . . . . ?
O31' P1 O21' O11 7.8(11) . . . . ?
O1 P1 O21' O11 -101.2(5) . . . . ?
O31 P1 O21' O21 -85.0(13) . . . . ?
O11 P1 O21' O21 -161.9(9) . . . . ?
O11' P1 O21' O21 -20.1(11) . . . . ?
O31' P1 O21' O21 -154.1(8) . . . . ?
O1 P1 O21' O21 96.9(6) . . . . ?
P1 O21 O21' O11 -24.3(12) . . . . ?
O11' O21 O21' O11 -8.3(19) . . . . ?
O11' O21 O21' P1 16.0(8) . . . . ?
O11' O31 O31' P1 3.2(16) . . . . ?
O11' O31 O31' O11 31(2) . . . . ?
P1 O31 O31' O11 28.1(6) . . . . ?
O21' P1 O31' O31 139.4(9) . . . . ?
O21 P1 O31' O31 61(2) . . . . ?
O11 P1 O31' O31 146.2(8) . . . . ?
O11' P1 O31' O31 -1.9(10) . . . . ?
O1 P1 O31' O31 -104.0(6) . . . . ?
O21' P1 O31' O11 -6.8(10) . . . . ?
O31 P1 O31' O11 -146.2(8) . . . . ?
O21 P1 O31' O11 -85(2) . . . . ?
O11' P1 O31' O11 -148.1(7) . . . . ?
O1 P1 O31' O11 109.8(4) . . . . ?
O21' O11 O31' O31 -23.5(14) . . . . ?
P1 O11 O31' O31 -29.9(7) . . . . ?
O21' O11 O31' P1 6.4(9) . . . . ?
C12 O2 P2 O32' -133.5(15) . . . . ?
C12 O2 P2 O22' -3.1(13) . . . . ?
C12 O2 P2 O32 -57.7(5) . . . . ?
C12 O2 P2 O12 176.2(5) . . . . ?
C12 O2 P2 O12' 113.9(13) . . . . ?
C12 O2 P2 O22 59.6(5) . . . . ?
O22' P2 O12 O32' -82(3) . . . . ?
O32 P2 O12 O32' -21.1(17) . . . . ?
O12' P2 O12 O32' -169(2) . . . . ?
O22 P2 O12 O32' -147.5(17) . . . . ?
O2 P2 O12 O32' 99.2(17) . . . . ?
O32' P2 O12 O12' 169(2) . . . . ?
O22' P2 O12 O12' 87(3) . . . . ?
O32 P2 O12 O12' 147.7(13) . . . . ?
O22 P2 O12 O12' 21.3(13) . . . . ?
O2 P2 O12 O12' -92.0(13) . . . . ?
O32' P2 O22 O12' -69(3) . . . . ?
O22' P2 O22 O12' -172.2(18) . . . . ?
O32 P2 O22 O12' -154.7(14) . . . . ?
O12 P2 O22 O12' -23.3(14) . . . . ?
O2 P2 O22 O12' 87.5(13) . . . . ?
O32' P2 O22 O22' 103(3) . . . . ?
O32 P2 O22 O22' 17.5(12) . . . . ?
O12 P2 O22 O22' 148.9(12) . . . . ?
O12' P2 O22 O22' 172.2(18) . . . . ?
O2 P2 O22 O22' -100.3(12) . . . . ?
O32' P2 O32 O22' -163.4(18) . . . . ?
O12 P2 O32 O22' -146.9(13) . . . . ?
O12' P2 O32 O22' -66(3) . . . . ?
O22 P2 O32 O22' -19.4(13) . . . . ?
O2 P2 O32 O22' 96.5(13) . . . . ?
O22' P2 O32 O32' 163.4(18) . . . . ?
O12 P2 O32 O32' 16.5(14) . . . . ?
O12' P2 O32 O32' 98(3) . . . . ?
O22 P2 O32 O32' 144.1(13) . . . . ?
O2 P2 O32 O32' -100.1(13) . . . . ?
O22' O22 O12' P2 -7.6(17) . . . . ?
O22' O22 O12' O12 16(3) . . . . ?
P2 O22 O12' O12 23.9(13) . . . . ?
O32' P2 O12' O22 146.2(15) . . . . ?
O22' P2 O12' O22 7.3(17) . . . . ?
O32 P2 O12' O22 58(3) . . . . ?
O12 P2 O12' O22 155.1(14) . . . . ?
O2 P2 O12' O22 -104.8(8) . . . . ?
O32' P2 O12' O12 -8.9(17) . . . . ?
O22' P2 O12' O12 -147.8(12) . . . . ?
O32 P2 O12' O12 -97(2) . . . . ?
O22 P2 O12' O12 -155.1(14) . . . . ?
O2 P2 O12' O12 100.1(7) . . . . ?
O32' O12 O12' O22 -15(3) . . . . ?
P2 O12 O12' O22 -25.2(13) . . . . ?
O32' O12 O12' P2 10.1(19) . . . . ?
O32' O32 O22' P2 -12.9(14) . . . . ?
P2 O32 O22' O22 22.8(15) . . . . ?
O32' O32 O22' O22 10(3) . . . . ?
O32' P2 O22' O32 19(2) . . . . ?
O12 P2 O22' O32 79(2) . . . . ?
O12' P2 O22' O32 151.9(13) . . . . ?
O22 P2 O22' O32 158.7(14) . . . . ?
O2 P2 O22' O32 -101.8(9) . . . . ?
O32' P2 O22' O22 -140.1(16) . . . . ?
O32 P2 O22' O22 -158.7(14) . . . . ?
O12 P2 O22' O22 -79(2) . . . . ?
O12' P2 O22' O22 -6.8(16) . . . . ?
O2 P2 O22' O22 99.5(6) . . . . ?
O12' O22 O22' O32 -15(3) . . . . ?
P2 O22 O22' O32 -23.3(16) . . . . ?
O12' O22 O22' P2 8.0(18) . . . . ?
O12' O12 O32' P2 -11(2) . . . . ?
P2 O12 O32' O32 23.3(19) . . . . ?
O12' O12 O32' O32 13(4) . . . . ?
O22' P2 O32' O12 145.2(14) . . . . ?
O32 P2 O32' O12 160.5(16) . . . . ?
O12' P2 O32' O12 10(2) . . . . ?
O22 P2 O32' O12 64(3) . . . . ?
O2 P2 O32' O12 -93.6(12) . . . . ?
O22' P2 O32' O32 -15.2(16) . . . . ?
O12 P2 O32' O32 -160.5(16) . . . . ?
O12' P2 O32' O32 -150.0(12) . . . . ?
O22 P2 O32' O32 -97(2) . . . . ?
O2 P2 O32' O32 106.0(5) . . . . ?
O22' O32 O32' O12 -11(3) . . . . ?
P2 O32 O32' O12 -26(2) . . . . ?
O22' O32 O32' P2 15.7(17) . . . . ?
P1 O1 C11 C21 90.0(6) . . . . ?
P1 O1 C11 C61 -94.7(6) . . . . ?
O1 C11 C21 C31 178.1(5) . . . . ?
C61 C11 C21 C31 2.9(8) . . . . ?
O1 C11 C21 C74 0.7(8) . . . . ?
C61 C11 C21 C74 -174.5(5) . . . . ?
C11 C21 C31 C41 0.0(8) . . . . ?
C74 C21 C31 C41 177.5(5) . . . . ?
C21 C31 C41 C51 -2.2(9) . . . . ?
C31 C41 C51 C61 1.4(9) . . . . ?
C41 C51 C61 C11 1.3(9) . . . . ?
C41 C51 C61 C71 -174.9(6) . . . . ?
C21 C11 C61 C51 -3.6(8) . . . . ?
O1 C11 C61 C51 -178.8(5) . . . . ?
C21 C11 C61 C71 172.6(5) . . . . ?
O1 C11 C61 C71 -2.6(8) . . . . ?
C51 C61 C71 C23 69.2(7) . . . . ?
C11 C61 C71 C23 -106.8(6) . . . . ?
P2 O2 C12 C22 88.6(5) . . . . ?
P2 O2 C12 C62 -96.3(5) . . . . ?
C62 C12 C22 C32 5.7(8) . . . . ?
O2 C12 C22 C32 -179.4(5) . . . . ?
C62 C12 C22 C73 -172.5(5) . . . . ?
O2 C12 C22 C73 2.4(8) . . . . ?
C12 C22 C32 C42 -1.8(8) . . . . ?
C73 C22 C32 C42 176.4(5) . . . . ?
C22 C32 C42 C52 -1.8(9) . . . . ?
C32 C42 C52 C62 1.7(9) . . . . ?
C42 C52 C62 C12 2.0(8) . . . . ?
C42 C52 C62 C72 -175.9(5) . . . . ?
C22 C12 C62 C52 -5.9(8) . . . . ?
O2 C12 C62 C52 179.3(5) . . . . ?
C22 C12 C62 C72 172.0(5) . . . . ?
O2 C12 C62 C72 -2.8(8) . . . . ?
C52 C62 C72 C24 72.5(7) . . . . ?
C12 C62 C72 C24 -105.3(7) . . . . ?
O3 C13 C23 C33 -177.0(5) . . . . ?
C63 C13 C23 C33 2.1(8) . . . . ?
O3 C13 C23 C71 2.8(8) . . . . ?
C63 C13 C23 C71 -178.1(5) . . . . ?
C61 C71 C23 C33 -108.6(6) . . . . ?
C61 C71 C23 C13 71.6(7) . . . . ?
C13 C23 C33 C43 -0.9(9) . . . . ?
C71 C23 C33 C43 179.3(6) . . . . ?
C23 C33 C43 C53 -0.3(9) . . . . ?
C33 C43 C53 C63 0.4(9) . . . . ?
O3 C13 C63 C53 177.1(5) . . . . ?
C23 C13 C63 C53 -2.0(8) . . . . ?
O3 C13 C63 C73 -1.7(8) . . . . ?
C23 C13 C63 C73 179.2(5) . . . . ?
C43 C53 C63 C13 0.8(9) . . . . ?
C43 C53 C63 C73 179.6(6) . . . . ?
C12 C22 C73 C63 103.5(6) . . . . ?
C32 C22 C73 C63 -74.6(7) . . . . ?
C13 C63 C73 C22 -70.3(7) . . . . ?
C53 C63 C73 C22 110.9(6) . . . . ?
O4 C14 C24 C34 -177.4(4) . . . . ?
C64 C14 C24 C34 1.8(8) . . . . ?
O4 C14 C24 C72 3.6(7) . . . . ?
C64 C14 C24 C72 -177.2(5) . . . . ?
C62 C72 C24 C34 -107.7(6) . . . . ?
C62 C72 C24 C14 71.3(7) . . . . ?
C14 C24 C34 C44 -1.5(8) . . . . ?
C72 C24 C34 C44 177.5(5) . . . . ?
C24 C34 C44 C54 1.5(8) . . . . ?
C34 C44 C54 C64 -1.7(8) . . . . ?
C44 C54 C64 C14 2.0(8) . . . . ?
C44 C54 C64 C74 179.4(5) . . . . ?
O4 C14 C64 C54 177.1(4) . . . . ?
C24 C14 C64 C54 -2.1(7) . . . . ?
O4 C14 C64 C74 -0.2(7) . . . . ?
C24 C14 C64 C74 -179.4(5) . . . . ?
C54 C64 C74 C21 111.5(6) . . . . ?
C14 C64 C74 C21 -71.1(7) . . . . ?
C11 C21 C74 C64 106.0(6) . . . . ?
C31 C21 C74 C64 -71.3(7) . . . . ?
N1 C1 C2 C3' -144(2) . . . . ?
N1 C1 C2 C3 177.8(8) . . . . ?
C1 C2 C3 C3' 130(2) . . . . ?
C3' C2 C3 N2 47(2) . . . . ?
C1 C2 C3 N2 177.3(9) . . . . ?
C3' C2 C3 N2' 50.4(18) . . . . ?
C1 C2 C3 N2' -179.5(8) . . . . ?
C3' C3 N2 N2' 60(3) . . . . ?
C2 C3 N2 N2' 9(3) . . . . ?
C2 C3 N2 C3' -50.8(19) . . . . ?
N2' C3 N2 C3' -60(3) . . . . ?
C2 C3 C3' N2 131.9(14) . . . . ?
N2' C3 C3' N2 21.7(9) . . . . ?
N2 C3 C3' C2 -131.9(14) . . . . ?
N2' C3 C3' C2 -110.2(16) . . . . ?
C2 C3 C3' N2' 110.2(16) . . . . ?
N2 C3 C3' N2' -21.7(9) . . . . ?
N2' N2 C3' C3 -126(3) . . . . ?
N2' N2 C3' C2 -68(4) . . . . ?
C3 N2 C3' C2 58(3) . . . . ?
C3 N2 C3' N2' 126(3) . . . . ?
C1 C2 C3' C3 -71(3) . . . . ?
C3 C2 C3' N2 -62(3) . . . . ?
C1 C2 C3' N2 -132(2) . . . . ?
C3 C2 C3' N2' -88(3) . . . . ?
C1 C2 C3' N2' -159.2(15) . . . . ?
C3 N2 N2' C3' -31.9(15) . . . . ?
C3' N2 N2' C3 31.9(15) . . . . ?
C3 C3' N2' N2 53(3) . . . . ?
C2 C3' N2' N2 125(4) . . . . ?
N2 C3' N2' C3 -53(3) . . . . ?
C2 C3' N2' C3 72(2) . . . . ?
C3' C3 N2' N2 -109(3) . . . . ?
C2 C3 N2' N2 -172(2) . . . . ?
C2 C3 N2' C3' -62.9(19) . . . . ?
N2 C3 N2' C3' 109(3) . . . . ?
